data_4329476
loop_
_publ_author_name
'Daniel Rosario-Amorin'
'Eileen N. Duesler'
'Robert T. Paine'
'Benjamin P. Hay'
'Laetitia H. Delmau'
'Sean D. Reilly'
'Andrew J. Gaunt'
'Brian L. Scott'

_publ_section_title
;
 Synthesis and Coordination Chemistry of Phosphine Oxide Decorated
 Dibenzofuran Platforms
;
_journal_name_full 'Inorganic Chemistry'
_journal_page_first 6667
_journal_page_last 6681
_journal_paper_doi 10.1021/ic300301d
_journal_volume 51
_journal_year 2012
_chemical_formula_sum 'C42 H34 Cl4 O4 P2 Pu'
_chemical_formula_weight 1045.49
_chemical_name_systematic
; 
 ? 
;
_space_group_IT_number 15
_symmetry_cell_setting monoclinic
_symmetry_space_group_name_Hall '-C 2yc'
_symmetry_space_group_name_H-M 'C 1 2/c 1'
_atom_sites_solution_hydrogens geom
_atom_sites_solution_primary direct
_atom_sites_solution_secondary difmap
_audit_creation_method SHELXL-97
_cell_angle_alpha 90.00
_cell_angle_beta 92.087(3)
_cell_angle_gamma 90.00
_cell_formula_units_Z 8
_cell_length_a 20.108(5)
_cell_length_b 11.700(3)
_cell_length_c 35.766(9)
_cell_measurement_temperature 120(1)
_cell_volume 8409(4)
_computing_cell_refinement 'SAINT+, v. 7.66a (Bruker AXS, 2009)'
_computing_data_collection 'APEX II, v. 7.0 (Bruker AXS, 2009)'
_computing_data_reduction 'SAINT+, v. 7.66a (Bruker AXS, 2009)'
_computing_molecular_graphics 'SHELXTL, v. 6.14, (Bruker AXS, 2000)'
_computing_publication_material 'SHELXTL, v. 6.14, (Bruker AXS, 2000)'
_computing_structure_refinement 'SHELXL-97 (Sheldrick, 1997)'
_computing_structure_solution 'SHELXS-97 (Sheldrick, 1990)'
_diffrn_ambient_temperature 120(1)
_diffrn_measured_fraction_theta_full 0.998
_diffrn_measured_fraction_theta_max 0.995
_diffrn_measurement_device_type 'Bruker D8 with APEXII CCD'
_diffrn_measurement_method '\w scans'
_diffrn_radiation_monochromator graphite
_diffrn_radiation_source 'fine-focus sealed tube'
_diffrn_radiation_type MoK\a
_diffrn_radiation_wavelength 0.71073
_diffrn_reflns_av_R_equivalents 0.2690
_diffrn_reflns_av_sigmaI/netI 0.1921
_diffrn_reflns_limit_h_max 24
_diffrn_reflns_limit_h_min -24
_diffrn_reflns_limit_k_max 14
_diffrn_reflns_limit_k_min -14
_diffrn_reflns_limit_l_max 43
_diffrn_reflns_limit_l_min -43
_diffrn_reflns_number 39724
_diffrn_reflns_theta_full 25.00
_diffrn_reflns_theta_max 25.46
_diffrn_reflns_theta_min 2.01
_diffrn_standards_decay_% 0
_diffrn_standards_interval_count 0
_diffrn_standards_interval_time 0
_diffrn_standards_number 0
_exptl_absorpt_coefficient_mu 1.935
_exptl_absorpt_correction_T_max 0.9266
_exptl_absorpt_correction_T_min 0.8010
_exptl_absorpt_correction_type multi-scan
_exptl_absorpt_process_details 'SADABS v. 1 (Sheldrick, 2008)'
_exptl_crystal_colour dark
_exptl_crystal_density_diffrn 1.631
_exptl_crystal_description needle
_exptl_crystal_F_000 4016
_exptl_crystal_size_max 0.12
_exptl_crystal_size_mid 0.06
_exptl_crystal_size_min 0.04
_refine_diff_density_max 1.329
_refine_diff_density_min -2.442
_refine_diff_density_rms 0.202
_refine_ls_extinction_method none
_refine_ls_goodness_of_fit_ref 1.030
_refine_ls_hydrogen_treatment constr
_refine_ls_matrix_type full
_refine_ls_number_parameters 478
_refine_ls_number_reflns 7755
_refine_ls_number_restraints 296
_refine_ls_restrained_S_all 1.058
_refine_ls_R_factor_all 0.1739
_refine_ls_R_factor_gt 0.0846
_refine_ls_shift/su_max 0.000
_refine_ls_shift/su_mean 0.000
_refine_ls_structure_factor_coef Fsqd
_refine_ls_weighting_details 'calc w=1/[\s^2^(Fo^2^)+(0.0960P)^2^+2.1234P] where P=(Fo^2^+2Fc^2^)/3'
_refine_ls_weighting_scheme calc
_refine_ls_wR_factor_gt 0.2063
_refine_ls_wR_factor_ref 0.2420
_reflns_number_gt 3847
_reflns_number_total 7755
_reflns_threshold_expression >2sigma(I)
_cod_data_source_file ic300301d_si_004_4.cif
_cod_data_source_block apx1239
_cod_original_sg_symbol_H-M 'C 2/c'
_cod_database_code 4329476

loop_
_symmetry_equiv_pos_as_xyz
'x, y, z'
'-x, y, -z+1/2'
'x+1/2, y+1/2, z'
'-x+1/2, y+1/2, -z+1/2'
'-x, -y, -z'
'x, -y, z-1/2'
'-x+1/2, -y+1/2, -z'
'x+1/2, -y+1/2, z-1/2'

loop_
_atom_site_label
_atom_site_type_symbol
_atom_site_fract_x
_atom_site_fract_y
_atom_site_fract_z
_atom_site_U_iso_or_equiv
_atom_site_adp_type
_atom_site_occupancy
_atom_site_symmetry_multiplicity
_atom_site_calc_flag
_atom_site_refinement_flags
Pu1 Pu 0.31849(3) 0.26986(6) 0.140910(17) 0.0474(3) Uani 1 1 d .
Cl1 Cl 0.2019(2) 0.3003(5) 0.11208(14) 0.0742(16) Uani 1 1 d U
Cl2 Cl 0.4293(2) 0.2064(7) 0.17176(13) 0.095(2) Uani 1 1 d U
Cl3 Cl 0.3744(2) 0.3348(4) 0.08109(11) 0.0556(12) Uani 1 1 d U
Cl4 Cl 0.3346(4) 0.4732(7) 0.1675(2) 0.136(3) Uani 1 1 d U
P1 P 0.2379(2) 0.2097(8) 0.23144(13) 0.098(3) Uani 1 1 d U
P2 P 0.3332(2) -0.0075(4) 0.09487(13) 0.0457(12) Uani 1 1 d U
O1 O 0.2663(5) 0.2220(11) 0.1931(3) 0.057(3) Uani 1 1 d U
O2 O 0.3120(5) 0.0965(9) 0.1167(3) 0.042(3) Uani 1 1 d U
O3 O 0.1942(7) -0.0219(13) 0.1582(3) 0.079(4) Uani 1 1 d U
O4 O 0.4677(12) 0.7465(18) 0.0211(7) 0.141(8) Uani 1 1 d DU
C1 C 0.3022(10) 0.217(2) 0.2671(6) 0.082(6) Uani 1 1 d U
C2 C 0.3596(10) 0.279(2) 0.2606(6) 0.083(7) Uani 1 1 d U
H2 H 0.3641 0.3204 0.2386 0.100 Uiso 1 1 calc R
C3 C 0.4110(12) 0.278(2) 0.2889(6) 0.095(7) Uani 1 1 d U
H3 H 0.4527 0.3061 0.2836 0.114 Uiso 1 1 calc R
C4 C 0.4009(11) 0.237(2) 0.3224(6) 0.088(7) Uani 1 1 d U
H4 H 0.4323 0.2491 0.3417 0.106 Uiso 1 1 calc R
C5 C 0.3431(12) 0.175(2) 0.3292(6) 0.091(7) Uani 1 1 d U
H5 H 0.3383 0.1396 0.3523 0.110 Uiso 1 1 calc R
C6 C 0.2934(10) 0.165(2) 0.3019(6) 0.086(7) Uani 1 1 d U
H6 H 0.2546 0.1252 0.3065 0.103 Uiso 1 1 calc R
C7 C 0.1811(10) 0.309(3) 0.2406(5) 0.092(7) Uani 1 1 d U
C8 C 0.1713(13) 0.368(3) 0.2784(8) 0.120(9) Uani 1 1 d U
H8 H 0.1996 0.3482 0.2985 0.144 Uiso 1 1 calc R
C9 C 0.1251(14) 0.445(3) 0.2839(7) 0.116(9) Uani 1 1 d U
H9 H 0.1173 0.4666 0.3083 0.139 Uiso 1 1 calc R
C10 C 0.0855(11) 0.497(2) 0.2538(7) 0.098(8) Uani 1 1 d U
H10 H 0.0565 0.5568 0.2581 0.118 Uiso 1 1 calc R
C11 C 0.0932(13) 0.453(3) 0.2185(7) 0.108(9) Uani 1 1 d U
H11 H 0.0661 0.4814 0.1990 0.129 Uiso 1 1 calc R
C12 C 0.1376(12) 0.371(2) 0.2105(6) 0.096(8) Uani 1 1 d U
H12 H 0.1424 0.3512 0.1856 0.115 Uiso 1 1 calc R
C13 C 0.1946(12) 0.075(2) 0.2343(6) 0.101(8) Uani 1 1 d U
C14 C 0.1331(11) 0.072(2) 0.2073(6) 0.099(8) Uani 1 1 d DU
C15 C 0.0689(14) 0.112(2) 0.2175(8) 0.139(11) Uani 1 1 d DU
H15 H 0.0632 0.1477 0.2404 0.166 Uiso 1 1 calc R
C16 C 0.0153(16) 0.094(3) 0.1924(9) 0.166(14) Uani 1 1 d DU
H16 H -0.0259 0.1240 0.1985 0.199 Uiso 1 1 calc R
C17 C 0.0196(14) 0.036(3) 0.1592(8) 0.121(9) Uani 1 1 d DU
H17 H -0.0185 0.0191 0.1449 0.145 Uiso 1 1 calc R
C18 C 0.0837(10) 0.003(2) 0.1471(6) 0.086(7) Uani 1 1 d DU
C19 C 0.1372(12) 0.026(2) 0.1723(6) 0.089(7) Uani 1 1 d DU
C20 C 0.1743(11) -0.070(2) 0.1233(7) 0.081(7) Uani 1 1 d U
C21 C 0.1060(11) -0.054(2) 0.1164(6) 0.082(7) Uani 1 1 d U
C22 C 0.0810(12) -0.102(2) 0.0834(7) 0.085(7) Uani 1 1 d U
H22 H 0.0354 -0.0991 0.0781 0.102 Uiso 1 1 calc R
C23 C 0.1193(12) -0.152(2) 0.0595(7) 0.089(7) Uani 1 1 d U
H23 H 0.1005 -0.1781 0.0369 0.107 Uiso 1 1 calc R
C24 C 0.1891(11) -0.167(2) 0.0670(6) 0.080(7) Uani 1 1 d U
H24 H 0.2153 -0.2061 0.0503 0.096 Uiso 1 1 calc R
C25 C 0.2170(11) -0.1209(19) 0.1006(6) 0.069(6) Uani 1 1 d U
C26 C 0.2900(11) -0.1365(19) 0.1102(6) 0.078(7) Uani 1 1 d U
C27 C 0.3146(8) 0.0124(14) 0.0470(4) 0.042(4) Uani 1 1 d U
C28 C 0.2643(8) 0.0844(16) 0.0348(4) 0.052(5) Uani 1 1 d U
H28 H 0.2426 0.1285 0.0522 0.062 Uiso 1 1 calc R
C29 C 0.2447(10) 0.0936(19) -0.0030(5) 0.072(6) Uani 1 1 d U
H29 H 0.2116 0.1446 -0.0108 0.087 Uiso 1 1 calc R
C30 C 0.2744(11) 0.0281(18) -0.0274(5) 0.071(6) Uani 1 1 d U
H30 H 0.2609 0.0346 -0.0524 0.085 Uiso 1 1 calc R
C31 C 0.3243(10) -0.050(2) -0.0182(6) 0.076(6) Uani 1 1 d U
H31 H 0.3446 -0.0950 -0.0359 0.091 Uiso 1 1 calc R
C32 C 0.3416(10) -0.0544(18) 0.0201(6) 0.068(6) Uani 1 1 d U
H32 H 0.3739 -0.1070 0.0278 0.082 Uiso 1 1 calc R
C33 C 0.4221(8) -0.0285(16) 0.1023(5) 0.049(5) Uani 1 1 d U
C34 C 0.4487(10) -0.1246(17) 0.1188(5) 0.066(6) Uani 1 1 d U
H34 H 0.4225 -0.1842 0.1271 0.079 Uiso 1 1 calc R
C35 C 0.5234(12) -0.127(2) 0.1226(6) 0.079(7) Uani 1 1 d U
H35 H 0.5458 -0.1881 0.1338 0.094 Uiso 1 1 calc R
C36 C 0.5565(12) -0.038(2) 0.1095(6) 0.080(7) Uani 1 1 d U
H36 H 0.6026 -0.0408 0.1120 0.095 Uiso 1 1 calc R
C37 C 0.5307(11) 0.056(2) 0.0931(7) 0.087(7) Uani 1 1 d U
H37 H 0.5578 0.1153 0.0854 0.104 Uiso 1 1 calc R
C38 C 0.4617(8) 0.0613(17) 0.0880(5) 0.057(5) Uani 1 1 d U
H38 H 0.4417 0.1227 0.0755 0.069 Uiso 1 1 calc R
C39 C 0.5177(12) 0.827(3) 0.0113(8) 0.134(13) Uani 1 1 d D
H39A H 0.5126 0.8969 0.0257 0.161 Uiso 1 1 calc R
H39B H 0.5122 0.8466 -0.0150 0.161 Uiso 1 1 calc R
C40 C 0.5837(12) 0.780(2) 0.0187(8) 0.116(10) Uani 1 1 d D
H40A H 0.6069 0.8204 0.0390 0.139 Uiso 1 1 calc R
H40B H 0.6103 0.7836 -0.0034 0.139 Uiso 1 1 calc R
C41 C 0.5687(15) 0.662(3) 0.0290(12) 0.169(18) Uani 1 1 d D
H41A H 0.5823 0.6113 0.0091 0.203 Uiso 1 1 calc R
H41B H 0.5946 0.6418 0.0514 0.203 Uiso 1 1 calc R
C42 C 0.4990(16) 0.643(3) 0.0354(18) 0.33(4) Uani 1 1 d D
H42A H 0.4914 0.6334 0.0619 0.398 Uiso 1 1 calc R
H42B H 0.4824 0.5762 0.0220 0.398 Uiso 1 1 calc R

loop_
_atom_site_aniso_label
_atom_site_aniso_U_11
_atom_site_aniso_U_22
_atom_site_aniso_U_33
_atom_site_aniso_U_23
_atom_site_aniso_U_13
_atom_site_aniso_U_12
Pu1 0.0351(4) 0.0815(6) 0.0264(3) -0.0130(4) 0.0113(2) -0.0047(4)
Cl1 0.047(3) 0.118(5) 0.059(3) 0.003(3) 0.014(2) 0.042(3)
Cl2 0.036(3) 0.215(7) 0.034(2) -0.016(3) 0.005(2) -0.030(3)
Cl3 0.053(3) 0.078(3) 0.037(2) 0.013(2) 0.016(2) 0.017(2)
Cl4 0.135(6) 0.153(7) 0.126(6) -0.083(5) 0.100(5) -0.077(5)
P1 0.034(3) 0.241(8) 0.020(2) -0.018(4) 0.004(2) -0.019(4)
P2 0.038(3) 0.057(3) 0.042(3) -0.001(2) -0.011(2) 0.007(2)
O1 0.040(6) 0.100(9) 0.031(6) -0.013(6) 0.007(5) -0.015(6)
O2 0.036(6) 0.067(8) 0.023(6) -0.004(5) -0.008(5) -0.002(5)
O3 0.065(9) 0.136(11) 0.036(7) 0.042(7) -0.008(7) -0.033(8)
O4 0.126(14) 0.139(15) 0.153(16) -0.010(12) -0.039(13) 0.018(12)
C1 0.051(11) 0.150(16) 0.043(10) -0.005(11) -0.003(9) 0.001(12)
C2 0.050(11) 0.154(16) 0.044(10) -0.025(11) -0.012(9) -0.015(11)
C3 0.070(12) 0.157(17) 0.057(12) -0.007(12) -0.010(10) -0.017(13)
C4 0.057(11) 0.155(17) 0.052(11) -0.005(12) -0.013(10) 0.009(12)
C5 0.075(13) 0.163(17) 0.035(10) -0.009(12) -0.003(10) -0.001(13)
C6 0.042(10) 0.162(17) 0.053(11) 0.002(12) -0.003(9) -0.004(11)
C7 0.046(11) 0.194(18) 0.037(10) -0.034(12) 0.003(9) -0.001(12)
C8 0.077(14) 0.192(19) 0.090(15) -0.046(15) -0.008(12) 0.017(14)
C9 0.097(15) 0.180(18) 0.072(14) -0.038(14) 0.019(13) 0.024(14)
C10 0.061(12) 0.167(18) 0.067(13) -0.046(13) 0.007(11) 0.015(13)
C11 0.078(14) 0.168(18) 0.077(14) -0.033(14) 0.014(12) 0.009(14)
C12 0.082(14) 0.165(17) 0.040(11) -0.026(12) -0.006(10) 0.027(13)
C13 0.075(13) 0.178(18) 0.047(11) 0.021(12) -0.016(10) -0.053(13)
C14 0.054(12) 0.184(18) 0.061(13) 0.029(13) 0.015(10) -0.036(13)
C15 0.093(16) 0.23(2) 0.097(16) -0.006(16) 0.015(14) -0.036(15)
C16 0.116(19) 0.24(2) 0.14(2) -0.028(17) -0.019(16) -0.030(17)
C17 0.076(14) 0.21(2) 0.075(14) 0.001(15) -0.010(12) -0.022(14)
C18 0.044(11) 0.165(17) 0.049(11) 0.008(12) -0.006(10) -0.033(12)
C19 0.068(13) 0.156(17) 0.043(11) 0.011(12) 0.015(10) -0.038(12)
C20 0.058(12) 0.112(15) 0.072(13) 0.024(12) -0.036(11) -0.036(11)
C21 0.065(12) 0.140(16) 0.043(11) 0.012(11) 0.002(10) -0.041(12)
C22 0.062(12) 0.123(16) 0.068(13) 0.019(12) -0.025(11) -0.022(12)
C23 0.081(14) 0.114(15) 0.069(13) 0.033(12) -0.022(11) -0.028(12)
C24 0.065(12) 0.092(14) 0.081(13) 0.018(11) -0.010(11) -0.025(11)
C25 0.065(12) 0.086(13) 0.057(11) 0.023(10) -0.010(10) -0.024(10)
C26 0.072(12) 0.090(14) 0.070(12) 0.033(11) -0.030(10) -0.011(11)
C27 0.046(9) 0.043(10) 0.036(9) 0.002(7) 0.007(7) 0.020(8)
C28 0.053(10) 0.073(12) 0.030(9) -0.008(8) 0.002(8) 0.028(9)
C29 0.079(12) 0.090(14) 0.047(11) -0.026(10) -0.007(10) 0.039(10)
C30 0.085(13) 0.091(13) 0.036(10) -0.019(10) -0.009(10) 0.011(11)
C31 0.066(12) 0.101(14) 0.060(12) -0.027(11) 0.003(10) 0.008(11)
C32 0.058(11) 0.075(13) 0.071(12) -0.003(10) -0.013(10) 0.033(10)
C33 0.044(10) 0.058(11) 0.042(9) -0.015(8) -0.028(8) 0.023(9)
C34 0.067(12) 0.071(12) 0.061(11) 0.003(10) -0.004(10) 0.029(10)
C35 0.090(14) 0.082(14) 0.060(12) -0.023(11) -0.032(11) 0.032(12)
C36 0.071(13) 0.095(15) 0.073(13) -0.041(12) -0.006(11) 0.025(12)
C37 0.061(12) 0.101(15) 0.097(14) -0.053(12) -0.007(11) 0.010(11)
C38 0.033(9) 0.073(12) 0.065(11) -0.017(9) -0.003(8) 0.018(9)
C39 0.10(2) 0.18(3) 0.12(2) 0.06(2) 0.048(19) 0.09(2)
C40 0.13(2) 0.14(3) 0.079(18) 0.013(18) 0.012(17) 0.07(2)
C41 0.07(2) 0.18(3) 0.26(5) 0.11(3) 0.07(3) 0.06(2)
C42 0.17(5) 0.20(5) 0.62(13) 0.10(6) -0.13(6) 0.06(4)

loop_
_atom_type_symbol
_atom_type_description
_atom_type_scat_dispersion_real
_atom_type_scat_dispersion_imag
_atom_type_scat_source
C C 0.0033 0.0016 'International Tables Vol C Tables 4.2.6.8 and 6.1.1.4'
H H 0.0000 0.0000 'International Tables Vol C Tables 4.2.6.8 and 6.1.1.4'
O O 0.0106 0.0060 'International Tables Vol C Tables 4.2.6.8 and 6.1.1.4'
Cl Cl 0.1484 0.1585 'International Tables Vol C Tables 4.2.6.8 and 6.1.1.4'
P P 0.1023 0.0942 'International Tables Vol C Tables 4.2.6.8 and 6.1.1.4'
Pu Pu -9.4100 4.3056 'International Tables Vol C Tables 4.2.6.8 and 6.1.1.4'

loop_
_geom_angle_atom_site_label_1
_geom_angle_atom_site_label_2
_geom_angle_atom_site_label_3
_geom_angle
O2 Pu1 O1 94.2(4)
O2 Pu1 Cl1 86.0(3)
O1 Pu1 Cl1 85.5(3)
O2 Pu1 Cl2 86.6(3)
O1 Pu1 Cl2 89.7(3)
Cl1 Pu1 Cl2 170.8(2)
O2 Pu1 Cl3 88.1(3)
O1 Pu1 Cl3 176.9(3)
Cl1 Pu1 Cl3 92.63(15)
Cl2 Pu1 Cl3 92.53(15)
O2 Pu1 Cl4 175.9(3)
O1 Pu1 Cl4 88.8(3)
Cl1 Pu1 Cl4 97.0(2)
Cl2 Pu1 Cl4 90.8(3)
Cl3 Pu1 Cl4 88.95(19)
O1 P1 C7 113.3(11)
O1 P1 C1 110.8(9)
C7 P1 C1 107.8(11)
O1 P1 C13 109.5(10)
C7 P1 C13 105.2(13)
C1 P1 C13 109.9(12)
O2 P2 C27 110.1(7)
O2 P2 C33 109.1(7)
C27 P2 C33 109.5(8)
O2 P2 C26 111.2(9)
C27 P2 C26 108.3(9)
C33 P2 C26 108.6(9)
P1 O1 Pu1 168.9(8)
P2 O2 Pu1 157.9(7)
C19 O3 C20 105.7(17)
C39 O4 C42 110(2)
C2 C1 C6 120.5(19)
C2 C1 P1 119.4(17)
C6 C1 P1 120.1(17)
C1 C2 C3 117(2)
C4 C3 C2 122(2)
C3 C4 C5 120(2)
C6 C5 C4 120(2)
C5 C6 C1 119(2)
C8 C7 C12 108(2)
C8 C7 P1 126.5(18)
C12 C7 P1 124.3(15)
C9 C8 C7 123(3)
C8 C9 C10 123(2)
C11 C10 C9 117(2)
C12 C11 C10 124(3)
C11 C12 C7 123(2)
C14 C13 P1 111.0(17)
C19 C14 C15 117(2)
C19 C14 C13 120(2)
C15 C14 C13 123(2)
C16 C15 C14 118(3)
C17 C16 C15 124(3)
C16 C17 C18 119(3)
C21 C18 C19 110(2)
C21 C18 C17 134(2)
C19 C18 C17 116(2)
C14 C19 O3 125(2)
C14 C19 C18 126(2)
O3 C19 C18 108(2)
C25 C20 C21 127(2)
C25 C20 O3 122.9(19)
C21 C20 O3 110(2)
C18 C21 C22 139(2)
C18 C21 C20 106(2)
C22 C21 C20 115(2)
C23 C22 C21 122(2)
C22 C23 C24 122(2)
C25 C24 C23 118(2)
C20 C25 C24 116(2)
C20 C25 C26 124(2)
C24 C25 C26 120(2)
C25 C26 P2 107.5(13)
C32 C27 C28 115.4(16)
C32 C27 P2 122.4(13)
C28 C27 P2 121.4(12)
C27 C28 C29 122.3(16)
C30 C29 C28 118.4(19)
C29 C30 C31 124(2)
C30 C31 C32 114.1(18)
C27 C32 C31 125.2(18)
C34 C33 C38 123.0(17)
C34 C33 P2 122.8(16)
C38 C33 P2 114.1(13)
C33 C34 C35 115(2)
C36 C35 C34 118(2)
C35 C36 C37 127(2)
C36 C37 C38 117(3)
C37 C38 C33 119(2)
O4 C39 C40 111(2)
C39 C40 C41 102(2)
C42 C41 C40 113(2)
C41 C42 O4 103(3)

loop_
_geom_bond_atom_site_label_1
_geom_bond_atom_site_label_2
_geom_bond_distance
Pu1 O2 2.207(11)
Pu1 O1 2.246(11)
Pu1 Cl1 2.552(5)
Pu1 Cl2 2.560(5)
Pu1 Cl3 2.568(4)
Pu1 Cl4 2.577(7)
P1 O1 1.511(11)
P1 C7 1.67(3)
P1 C1 1.79(2)
P1 C13 1.81(3)
P2 O2 1.515(11)
P2 C27 1.753(16)
P2 C33 1.814(16)
P2 C26 1.83(2)
O3 C19 1.39(3)
O3 C20 1.41(2)
O4 C39 1.433(18)
O4 C42 1.449(19)
C1 C2 1.39(3)
C1 C6 1.40(3)
C2 C3 1.42(3)
C3 C4 1.31(3)
C4 C5 1.40(3)
C5 C6 1.38(3)
C7 C8 1.53(3)
C7 C12 1.54(3)
C8 C9 1.31(3)
C9 C10 1.45(3)
C10 C11 1.38(3)
C11 C12 1.35(3)
C13 C14 1.54(3)
C14 C19 1.37(3)
C14 C15 1.43(3)
C15 C16 1.393(18)
C16 C17 1.37(4)
C17 C18 1.43(3)
C18 C21 1.38(3)
C18 C19 1.40(3)
C20 C25 1.34(3)
C20 C21 1.40(3)
C21 C22 1.38(3)
C22 C23 1.31(3)
C23 C24 1.43(3)
C24 C25 1.41(3)
C25 C26 1.51(3)
C27 C32 1.37(2)
C27 C28 1.38(2)
C28 C29 1.40(2)
C29 C30 1.32(2)
C30 C31 1.39(3)
C31 C32 1.40(3)
C33 C34 1.37(2)
C33 C38 1.42(3)
C34 C35 1.50(3)
C35 C36 1.33(3)
C36 C37 1.34(3)
C37 C38 1.39(2)
C39 C40 1.452(18)
C40 C41 1.47(4)
C41 C42 1.45(2)
